data_2106664
loop_
_publ_author_name
'Chow, Y.M.'
'Britton, D.'

_publ_section_title
;
 The structure of silver dicyanonitromethanide, Ag C (C N) 2 N O2
;
_journal_name_full 'Acta Crystallographica B (24,1968-38,1982)'
_journal_page_first 147
_journal_page_last 151
_journal_volume 30
_journal_year 1974
_chemical_formula_sum 'C3 Ag N3 O2'
_chemical_name_systematic 'Ag C (C N)2 N O2'
_space_group_IT_number 15
_symmetry_space_group_name_Hall '-C 2yc'
_symmetry_space_group_name_H-M 'C 1 2/c 1'
_cell_angle_alpha 90
_cell_angle_beta 116.69
_cell_angle_gamma 90
_cell_formula_units_Z 32
_cell_length_a 29.571
_cell_length_b 7.818
_cell_length_c 19.581
_cell_volume 4044.517
_citation_journal_id_ASTM ACBCAR
_cod_data_source_file Chow_ACBCAR_1974_1429.cif
_cod_data_source_block C3Ag1N3O2
_cod_original_formula_sum 'C3 Ag1 N3 O2'
_cod_database_code 2106664

loop_
_symmetry_equiv_pos_as_xyz
x,y,z
-x,y,-z+1/2
-x,-y,-z
x,-y,z-1/2
x+1/2,y+1/2,z
-x+1/2,y+1/2,-z+1/2
-x+1/2,-y+1/2,-z
x+1/2,-y+1/2,z-1/2

loop_
_atom_site_label
_atom_site_type_symbol
_atom_site_fract_x
_atom_site_fract_y
_atom_site_fract_z
_atom_site_occupancy
_atom_site_U_iso_or_equiv
Ag4 Ag+1 0.11256 0.33511 0.17894 1 0.0
N6 N-3 -0.0507 0.2694 -0.1594 1 0.0
O7 O-2 0.1936 -0.1384 0.1807 1 0.0
Ag3 Ag+1 -0.11043 0.26413 -0.28806 1 0.0
N7 N+3 -0.0691 0.4036 0.1702 1 0.0
N11 N-3 0.2161 0.242 0.3731 1 0.0
O5 O-2 -0.0489 0.5462 0.1745 1 0.0
N9 N-3 -0.0839 -0.0247 0.1715 1 0.0
C7 C+2 -0.0473 0.2584 0.1599 1 0.0
C8 C+2 -0.0023 0.2744 0.1551 1 0.0
C3 C+2 0.1879 0.0051 0.0303 1 0.0
C2 C+2 0.264 0.1724 0.1107 1 0.0
N1 N+3 0.1905 0.3065 0.0149 1 0.0
N4 N+3 0.0564 0.124 -0.005 1 0.0
O2 O-2 0.1481 0.3046 -0.0368 1 0.0
C6 C+2 -0.0121 0.2674 -0.1055 1 0.0
O1 O-2 0.2167 0.4418 0.0363 1 0.0
O4 O-2 0.0364 -0.0167 -0.0342 1 0.0
C1 C+2 0.2133 0.1604 0.055 1 0.0
C10 C+2 0.2299 0.0358 0.2835 1 0.0
O6 O-2 -0.1093 0.3945 0.1765 1 0.0
C9 C+2 -0.0678 0.1035 0.165 1 0.0
O3 O-2 0.0968 0.127 0.0557 1 0.0
C5 C+2 0.0573 0.4271 -0.0069 1 0.0
Ag1 Ag+1 -0.1844 0.3457 0.05231 1 0.0
N10 N+3 0.188 -0.0336 0.2242 1 0.0
N8 N-3 0.0347 0.2912 0.152 1 0.0
O8 O-2 0.1448 0.0076 0.216 1 0.0
C12 C+2 0.2772 -0.0208 0.2952 1 0.0
C11 C+2 0.2217 0.1497 0.3325 1 0.0
Ag2 Ag+1 -0.10928 0.19675 -0.07707 1 0.0
C4 C+2 0.0329 0.273 -0.0409 1 0.0
N3 N-3 0.1675 -0.1223 0.009 1 0.0
N2 N-3 0.3044 0.1843 0.1566 1 0.0
N12 N-3 0.3165 -0.0689 0.3064 1 0.0
N5 N-3 0.0766 0.553 0.0202 1 0.0
